data_1562169
loop_
_publ_author_name
'McNamee, Ryan E.'
'Haugland, Marius M.'
'Nugent, Jeremy'
'Chan, Rachel'
'Christensen, Kirsten E.'
'Anderson, Edward A.'

_publ_section_title
;
 Synthesis of 1,3-disubstituted bicyclo[1.1.0]butanes <i>via</i> directed
 bridgehead functionalization.
;
_journal_issue 21
_journal_name_full 'Chemical science'
_journal_page_first 7480
_journal_page_last 7485
_journal_paper_doi 10.1039/d1sc01836a
_journal_volume 12
_journal_year 2021
_chemical_absolute_configuration ad
_chemical_formula_moiety 'C16 H14 O2 S'
_chemical_formula_sum 'C16 H14 O2 S'
_chemical_formula_weight 270.35
_chemical_melting_point ?
_space_group_IT_number 19
_space_group_name_Hall 'P 2ac 2ab'
_space_group_name_H-M_alt 'P 21 21 21'
_symmetry_cell_setting orthorhombic
_symmetry_space_group_name_Hall 'P 2ac 2ab'
_symmetry_space_group_name_H-M 'P 21 21 21'
_atom_sites_solution_hydrogens difmap
_atom_sites_solution_primary other
_audit_creation_date 2019-11-26
_audit_creation_method 'CRYSTALS_ver_14.61_build_7356 '
_audit_update_record
;
2021-03-31 deposited with the CCDC.	2021-04-27 downloaded from the CCDC.
;
_cell_angle_alpha 90
_cell_angle_beta 90
_cell_angle_gamma 90
_cell_formula_units_Z 12
_cell_length_a 6.19930(10)
_cell_length_b 22.8971(3)
_cell_length_c 27.5542(3)
_cell_measurement_reflns_used 10878
_cell_measurement_temperature 150
_cell_measurement_theta_max 76.13
_cell_measurement_theta_min 3.82
_cell_volume 3911.21(9)
_computing_cell_refinement
; 
 CrysAlisPro (Rigaku Oxford Diffraction, 2017) 
;
_computing_data_collection 'SuperNova, (Oxford Diffraction, 2010)'
_computing_data_reduction
; 
 CrysAlisPro (Rigaku Oxford Diffraction, 2017) 
;
_computing_molecular_graphics 'CAMERON (Watkin et al., 1996)'
_computing_publication_material 'CRYSTALS (Betteridge et al., 2003)'
_computing_structure_refinement 'CRYSTALS (Betteridge et al., 2003)'
_computing_structure_solution 'Superflip (Palatinus & Chapuis, 2007)'
_diffrn_ambient_temperature 150
_diffrn_measured_fraction_theta_full 0.996
_diffrn_measured_fraction_theta_max 0.992
_diffrn_measurement_device Area
_diffrn_measurement_device_type 'Oxford Diffraction SuperNova'
_diffrn_measurement_method \w
_diffrn_radiation_monochromator 'focussing mirrors'
_diffrn_radiation_type 'Cu K\a'
_diffrn_radiation_wavelength 1.54184
_diffrn_reflns_av_R_equivalents 0.033
_diffrn_reflns_av_sigmaI/netI 0.0491
_diffrn_reflns_av_unetI/netI 0.049
_diffrn_reflns_limit_h_max 7
_diffrn_reflns_limit_h_min -7
_diffrn_reflns_limit_k_max 27
_diffrn_reflns_limit_k_min -28
_diffrn_reflns_limit_l_max 34
_diffrn_reflns_limit_l_min -34
_diffrn_reflns_number 22609
_diffrn_reflns_theta_full 74.767
_diffrn_reflns_theta_max 76.292
_diffrn_reflns_theta_min 3.744
_diffrn_standards_number 0
_exptl_absorpt_coefficient_mu 2.156
_exptl_absorpt_correction_T_max 0.92
_exptl_absorpt_correction_T_min 0.83
_exptl_absorpt_correction_type multi-scan
_exptl_absorpt_process_details
; 
 CrysAlisPro (Rigaku Oxford Diffraction, 2017) 
;
_exptl_crystal_colour clear_pale_colourless
_exptl_crystal_density_diffrn 1.377
_exptl_crystal_density_meas ?
_exptl_crystal_density_method 'not measured'
_exptl_crystal_description block
_exptl_crystal_F_000 1704
_exptl_crystal_size_max 0.22
_exptl_crystal_size_mid 0.18
_exptl_crystal_size_min 0.04
_refine_diff_density_max 0.32
_refine_diff_density_min -0.26
_refine_ls_abs_structure_details
; 
 Parsons, Flack & Wagner (2013), 
 3403 Friedel Pairs 
;
_refine_ls_abs_structure_Flack 0.028(6)
_refine_ls_extinction_method None
_refine_ls_goodness_of_fit_ref 1.0069
_refine_ls_hydrogen_treatment constr
_refine_ls_matrix_type full
_refine_ls_number_parameters 515
_refine_ls_number_reflns 8095
_refine_ls_number_restraints 0
_refine_ls_R_factor_all 0.0342
_refine_ls_R_factor_gt 0.0314
_refine_ls_shift/su_max 0.0010746
_refine_ls_shift/su_mean 0.0000786
_refine_ls_structure_factor_coef Fsqd
_refine_ls_weighting_details
;
 Method= Modified Sheldrick 
 w=1/[\s^2^(F^2^) + ( 0.05P)^2^ + 0.05P] 
 ,where P=(max(Fo^2^,0) + 2Fc^2^)/3 
;
_refine_ls_weighting_scheme calc
_refine_ls_wR_factor_all 0.0824
_refine_ls_wR_factor_gt 0.0783
_refine_ls_wR_factor_ref 0.0824
_reflns_limit_h_max 7
_reflns_limit_h_min -7
_reflns_limit_k_max 28
_reflns_limit_k_min 0
_reflns_limit_l_max 34
_reflns_limit_l_min 0
_reflns_number_gt 7636
_reflns_number_total 8095
_reflns_threshold_expression I>2.0\s(I)
_oxford_diffrn_Wilson_B_factor 1.78
_oxford_diffrn_Wilson_scale 0.24
_oxford_refine_ls_r_factor_ref 0.0342
_oxford_refine_ls_scale 2.106(11)
_oxford_reflns_number_all 8095
_oxford_structure_analysis_title '7246 Cassie 150K'
_cod_data_source_file d1sc01836a2.cif
_cod_data_source_block 11-150K
_cod_depositor_comments
;
The following automatic conversions were performed:

data item '_chemical_melting_point' value 'not measured' was changed
to '?' -- the value is undefined or not given.

data item '_exptl_crystal_density_meas' value 'not measured' was
changed to '?' -- the value is perceived as not measured.

Automatic conversion script
Id: cif_fix_values 7556 2019-12-06 15:28:31Z antanas 

 Adding full bibliography for 1562166--1562170.cif.
;
_cod_original_sg_symbol_H-M 'P 21 21 21 '
_cod_database_code 1562169
_oxford_refine_reflns_threshold_expression_ref I>-10.0\s(I)
_oxford_hooft_y 0.033(6)
_oxford_bijvoet_difference 0.028(6)
_oxford_refined_flack_x 0.017(9)

loop_
_symmetry_equiv_pos_as_xyz
x,y,z
-x+1/2,-y,z+1/2
x+1/2,-y+1/2,-z
-x,y+1/2,-z+1/2

loop_
_atom_site_label
_atom_site_type_symbol
_atom_site_fract_x
_atom_site_fract_y
_atom_site_fract_z
_atom_site_U_iso_or_equiv
_atom_site_occupancy
_atom_site_adp_type
_atom_site_refinement_flags_posn
_atom_site_refinement_flags_adp
_atom_site_refinement_flags_occupancy
_atom_site_disorder_assembly
_atom_site_disorder_group
_atom_site_attached_hydrogens
C1 C 0.4492(3) 0.67303(8) 0.74448(6) 0.0327 1.0000 Uani . . . . . .
C2 C 0.3945(5) 0.67552(8) 0.79338(7) 0.0446 1.0000 Uani . . . . . .
C3 C 0.1978(5) 0.65499(9) 0.80914(7) 0.0452 1.0000 Uani . . . . . .
C4 C 0.0526(4) 0.63107(9) 0.77659(8) 0.0421 1.0000 Uani . . . . . .
C5 C 0.1035(3) 0.62810(8) 0.72748(7) 0.0317 1.0000 Uani . . . . . .
C6 C 0.3021(3) 0.64888(7) 0.71224(5) 0.0231 1.0000 Uani . . . . . .
S7 S 0.36854(6) 0.644725(16) 0.649869(14) 0.0212 1.0000 Uani . . . . . .
O8 O 0.5996(2) 0.64900(6) 0.64501(5) 0.0319 1.0000 Uani . . . . . .
O9 O 0.2604(2) 0.59444(5) 0.63034(4) 0.0283 1.0000 Uani . . . . . .
C10 C 0.2547(3) 0.70666(7) 0.62510(6) 0.0228 1.0000 Uani . . . . . .
C11 C 0.3672(3) 0.75967(7) 0.60524(6) 0.0262 1.0000 Uani . . . . . .
C12 C 0.2410(3) 0.72116(7) 0.57157(6) 0.0219 1.0000 Uani . . . . . .
C13 C 0.0397(3) 0.71455(7) 0.60071(6) 0.0252 1.0000 Uani . . . . . .
C14 C 0.3022(2) 0.68896(6) 0.52736(5) 0.0206 1.0000 Uani . . . . . .
C15 C 0.5142(3) 0.67122(7) 0.51811(6) 0.0247 1.0000 Uani . . . . . .
C16 C 0.5622(3) 0.63993(7) 0.47647(6) 0.0269 1.0000 Uani . . . . . .
C17 C 0.4007(3) 0.62605(6) 0.44335(6) 0.0242 1.0000 Uani . . . . . .
C18 C 0.1900(3) 0.64405(7) 0.45217(6) 0.0250 1.0000 Uani . . . . . .
C19 C 0.1420(3) 0.67556(7) 0.49369(6) 0.0235 1.0000 Uani . . . . . .
C25 C 0.6427(3) 0.53941(8) 0.27530(7) 0.0357 1.0000 Uani . . . . . .
C24 C 0.6024(5) 0.53304(10) 0.22593(8) 0.0526 1.0000 Uani . . . . . .
C23 C 0.7573(6) 0.50900(9) 0.19577(7) 0.0562 1.0000 Uani . . . . . .
C22 C 0.9544(5) 0.49227(9) 0.21365(7) 0.0516 1.0000 Uani . . . . . .
C21 C 0.9993(4) 0.49791(8) 0.26290(7) 0.0371 1.0000 Uani . . . . . .
C26 C 0.8421(3) 0.52139(7) 0.29282(6) 0.0241 1.0000 Uani . . . . . .
S27 S 0.89511(6) 0.528347(15) 0.355571(13) 0.0215 1.0000 Uani . . . . . .
O28 O 1.1251(2) 0.52537(6) 0.36288(5) 0.0336 1.0000 Uani . . . . . .
O29 O 0.7793(2) 0.57873(5) 0.37285(4) 0.0290 1.0000 Uani . . . . . .
C30 C 0.7797(3) 0.46657(7) 0.38003(6) 0.0236 1.0000 Uani . . . . . .
C33 C 0.5568(3) 0.45795(7) 0.40032(6) 0.0259 1.0000 Uani . . . . . .
C32 C 0.7479(3) 0.45192(7) 0.43304(6) 0.0228 1.0000 Uani . . . . . .
C31 C 0.8869(3) 0.41360(7) 0.40156(6) 0.0289 1.0000 Uani . . . . . .
C34 C 0.7955(3) 0.48417(6) 0.47812(6) 0.0209 1.0000 Uani . . . . . .
C39 C 0.6287(3) 0.49574(7) 0.51045(6) 0.0236 1.0000 Uani . . . . . .
C38 C 0.6665(3) 0.52639(7) 0.55322(6) 0.0254 1.0000 Uani . . . . . .
C37 C 0.8734(3) 0.54580(7) 0.56386(6) 0.0249 1.0000 Uani . . . . . .
C36 C 1.0419(3) 0.53431(7) 0.53174(6) 0.0270 1.0000 Uani . . . . . .
C35 C 1.0038(3) 0.50349(7) 0.48916(6) 0.0258 1.0000 Uani . . . . . .
C45 C 0.0604(3) 0.29513(8) 0.72996(7) 0.0336 1.0000 Uani . . . . . .
C44 C 0.0342(4) 0.30061(10) 0.77985(7) 0.0460 1.0000 Uani . . . . . .
C43 C 0.2004(5) 0.32339(9) 0.80796(7) 0.0477 1.0000 Uani . . . . . .
C42 C 0.3935(5) 0.34021(8) 0.78681(7) 0.0432 1.0000 Uani . . . . . .
C41 C 0.4212(3) 0.33513(7) 0.73699(7) 0.0324 1.0000 Uani . . . . . .
C46 C 0.2535(3) 0.31254(6) 0.70924(5) 0.0235 1.0000 Uani . . . . . .
S47 S 0.28528(6) 0.307121(16) 0.645700(13) 0.0224 1.0000 Uani . . . . . .
O49 O 0.1579(2) 0.25847(5) 0.62934(4) 0.0325 1.0000 Uani . . . . . .
O48 O 0.5125(2) 0.30830(6) 0.63509(5) 0.0340 1.0000 Uani . . . . . .
C50 C 0.1723(3) 0.37094(7) 0.62398(6) 0.0247 1.0000 Uani . . . . . .
C53 C -0.0492(3) 0.38114(8) 0.60382(6) 0.0300 1.0000 Uani . . . . . .
C52 C 0.1408(3) 0.38620(7) 0.57074(6) 0.0248 1.0000 Uani . . . . . .
C51 C 0.2851(3) 0.42259(7) 0.60205(6) 0.0292 1.0000 Uani . . . . . .
C54 C 0.1833(3) 0.35384(7) 0.52559(6) 0.0223 1.0000 Uani . . . . . .
C59 C 0.0158(3) 0.32345(7) 0.50322(6) 0.0264 1.0000 Uani . . . . . .
C58 C 0.0517(3) 0.29231(7) 0.46068(6) 0.0280 1.0000 Uani . . . . . .
C57 C 0.2556(3) 0.29173(7) 0.43956(6) 0.0292 1.0000 Uani . . . . . .
C56 C 0.4226(3) 0.32280(7) 0.46134(6) 0.0299 1.0000 Uani . . . . . .
C55 C 0.3878(3) 0.35355(7) 0.50400(6) 0.0269 1.0000 Uani . . . . . .
H11 H 0.5844 0.6861 0.7332 0.0390 1.0000 Uiso R . . . . .
H21 H 0.4885 0.6912 0.8163 0.0553 1.0000 Uiso R . . . . .
H31 H 0.1655 0.6563 0.8423 0.0534 1.0000 Uiso R . . . . .
H41 H -0.0801 0.6159 0.7878 0.0500 1.0000 Uiso R . . . . .
H51 H 0.0085 0.6132 0.7049 0.0387 1.0000 Uiso R . . . . .
H111 H 0.3104 0.7983 0.6135 0.0316 1.0000 Uiso R . . . . .
H112 H 0.5193 0.7595 0.6021 0.0325 1.0000 Uiso R . . . . .
H131 H -0.0496 0.7485 0.6085 0.0307 1.0000 Uiso R . . . . .
H132 H -0.0454 0.6797 0.5956 0.0295 1.0000 Uiso R . . . . .
H151 H 0.6218 0.6795 0.5399 0.0301 1.0000 Uiso R . . . . .
H161 H 0.7053 0.6278 0.4702 0.0317 1.0000 Uiso R . . . . .
H171 H 0.4332 0.6046 0.4154 0.0295 1.0000 Uiso R . . . . .
H181 H 0.0843 0.6351 0.4301 0.0304 1.0000 Uiso R . . . . .
H191 H 0.0014 0.6894 0.4990 0.0269 1.0000 Uiso R . . . . .
H251 H 0.5424 0.5543 0.2964 0.0431 1.0000 Uiso R . . . . .
H241 H 0.4705 0.5453 0.2128 0.0639 1.0000 Uiso R . . . . .
H231 H 0.7301 0.5047 0.1623 0.0665 1.0000 Uiso R . . . . .
H221 H 1.0608 0.4761 0.1927 0.0616 1.0000 Uiso R . . . . .
H211 H 1.1317 0.4862 0.2756 0.0451 1.0000 Uiso R . . . . .
H331 H 0.4658 0.4923 0.4032 0.0306 1.0000 Uiso R . . . . .
H332 H 0.4782 0.4231 0.3909 0.0313 1.0000 Uiso R . . . . .
H311 H 1.0410 0.4139 0.4068 0.0343 1.0000 Uiso R . . . . .
H312 H 0.8334 0.3753 0.3929 0.0355 1.0000 Uiso R . . . . .
H391 H 0.4944 0.4819 0.5029 0.0286 1.0000 Uiso R . . . . .
H381 H 0.5543 0.5341 0.5746 0.0303 1.0000 Uiso R . . . . .
H371 H 0.9000 0.5665 0.5927 0.0298 1.0000 Uiso R . . . . .
H361 H 1.1830 0.5471 0.5386 0.0323 1.0000 Uiso R . . . . .
H351 H 1.1164 0.4971 0.4677 0.0319 1.0000 Uiso R . . . . .
H451 H -0.0520 0.2812 0.7107 0.0415 1.0000 Uiso R . . . . .
H441 H -0.0960 0.2885 0.7947 0.0555 1.0000 Uiso R . . . . .
H431 H 0.1858 0.3267 0.8415 0.0571 1.0000 Uiso R . . . . .
H421 H 0.5070 0.3550 0.8060 0.0528 1.0000 Uiso R . . . . .
H411 H 0.5532 0.3463 0.7213 0.0389 1.0000 Uiso R . . . . .
H531 H -0.1258 0.4150 0.6135 0.0362 1.0000 Uiso R . . . . .
H532 H -0.1436 0.3478 0.6000 0.0355 1.0000 Uiso R . . . . .
H511 H 0.2391 0.4610 0.6115 0.0349 1.0000 Uiso R . . . . .
H512 H 0.4405 0.4202 0.5968 0.0348 1.0000 Uiso R . . . . .
H591 H -0.1242 0.3235 0.5168 0.0322 1.0000 Uiso R . . . . .
H581 H -0.0600 0.2720 0.4464 0.0350 1.0000 Uiso R . . . . .
H571 H 0.2799 0.2709 0.4115 0.0344 1.0000 Uiso R . . . . .
H561 H 0.5603 0.3219 0.4471 0.0367 1.0000 Uiso R . . . . .
H551 H 0.4986 0.3742 0.5178 0.0322 1.0000 Uiso R . . . . .

loop_
_atom_site_aniso_label
_atom_site_aniso_U_11
_atom_site_aniso_U_22
_atom_site_aniso_U_33
_atom_site_aniso_U_23
_atom_site_aniso_U_13
_atom_site_aniso_U_12
C1 0.0476(11) 0.0262(7) 0.0243(8) 0.0018(6) -0.0083(7) -0.0100(7)
C2 0.0802(16) 0.0331(9) 0.0205(8) -0.0002(7) -0.0132(10) -0.0111(10)
C3 0.0864(17) 0.0318(9) 0.0176(8) 0.0021(7) 0.0107(9) -0.0009(10)
C4 0.0533(13) 0.0413(10) 0.0316(9) 0.0056(8) 0.0174(9) -0.0014(9)
C5 0.0348(9) 0.0354(8) 0.0249(8) 0.0009(7) 0.0033(7) -0.0024(7)
C6 0.0314(8) 0.0229(6) 0.0152(7) 0.0021(6) 0.0000(6) 0.0002(6)
S7 0.02235(17) 0.02596(16) 0.01522(16) -0.00013(13) -0.00007(13) 0.00022(13)
O8 0.0242(6) 0.0430(6) 0.0286(6) 0.0042(6) 0.0024(5) 0.0028(5)
O9 0.0381(7) 0.0258(5) 0.0210(5) -0.0030(4) -0.0030(5) 0.0001(5)
C10 0.0247(8) 0.0275(7) 0.0161(7) 0.0001(6) 0.0004(6) -0.0003(6)
C11 0.0339(8) 0.0258(7) 0.0189(7) -0.0003(6) -0.0002(6) -0.0038(7)
C12 0.0228(7) 0.0251(7) 0.0178(7) 0.0019(6) -0.0009(6) 0.0006(6)
C13 0.0238(8) 0.0313(7) 0.0206(7) -0.0001(6) 0.0016(6) 0.0027(6)
C14 0.0239(7) 0.0204(6) 0.0174(7) 0.0041(6) 0.0013(5) -0.0005(6)
C15 0.0222(7) 0.0311(7) 0.0208(7) -0.0002(6) -0.0022(6) -0.0018(6)
C16 0.0238(7) 0.0303(7) 0.0265(8) 0.0013(6) 0.0048(6) 0.0034(6)
C17 0.0333(8) 0.0218(6) 0.0176(7) 0.0006(6) 0.0027(6) 0.0020(6)
C18 0.0280(8) 0.0269(7) 0.0202(7) 0.0006(6) -0.0046(6) 0.0004(6)
C19 0.0222(7) 0.0272(7) 0.0211(7) 0.0015(6) -0.0018(6) 0.0019(6)
C25 0.0425(11) 0.0375(9) 0.0272(9) 0.0029(7) -0.0082(8) 0.0044(8)
C24 0.0739(16) 0.0475(11) 0.0364(11) 0.0061(9) -0.0271(12) 0.0003(12)
C23 0.118(2) 0.0325(9) 0.0178(9) -0.0003(8) -0.0116(12) 0.0028(12)
C22 0.103(2) 0.0297(9) 0.0223(9) -0.0004(7) 0.0153(11) 0.0139(11)
C21 0.0564(12) 0.0291(8) 0.0258(9) 0.0011(7) 0.0088(8) 0.0107(8)
C26 0.0358(9) 0.0218(7) 0.0148(7) 0.0011(6) -0.0009(6) 0.0002(6)
S27 0.02350(17) 0.02525(16) 0.01564(16) -0.00057(13) -0.00021(15) 0.00064(13)
O28 0.0245(6) 0.0453(7) 0.0309(6) 0.0034(5) -0.0037(5) -0.0013(5)
O29 0.0385(7) 0.0255(5) 0.0229(5) -0.0050(5) 0.0045(5) 0.0012(5)
C30 0.0272(8) 0.0268(7) 0.0168(7) -0.0010(6) -0.0004(6) 0.0020(6)
C33 0.0252(8) 0.0310(7) 0.0215(7) -0.0004(6) -0.0030(6) -0.0031(6)
C32 0.0262(8) 0.0235(7) 0.0188(7) 0.0024(6) -0.0006(6) 0.0010(6)
C31 0.0364(9) 0.0282(7) 0.0221(7) 0.0011(6) 0.0018(7) 0.0042(7)
C34 0.0229(7) 0.0218(6) 0.0179(7) 0.0034(6) -0.0022(6) 0.0012(5)
C39 0.0212(7) 0.0264(7) 0.0234(7) 0.0014(6) 0.0003(6) -0.0020(6)
C38 0.0268(8) 0.0278(7) 0.0217(8) 0.0004(6) 0.0030(6) 0.0008(6)
C37 0.0320(8) 0.0242(7) 0.0186(7) 0.0011(6) -0.0037(6) -0.0009(6)
C36 0.0251(8) 0.0329(8) 0.0231(8) 0.0047(7) -0.0051(6) -0.0039(6)
C35 0.0222(7) 0.0348(8) 0.0205(7) 0.0027(6) 0.0002(6) 0.0011(6)
C45 0.0387(10) 0.0371(9) 0.0250(8) 0.0003(7) 0.0049(7) -0.0075(7)
C44 0.0636(14) 0.0446(10) 0.0297(9) 0.0022(9) 0.0174(9) -0.0079(10)
C43 0.0933(18) 0.0330(9) 0.0168(8) 0.0006(7) 0.0045(9) -0.0024(10)
C42 0.0731(15) 0.0291(8) 0.0274(9) 0.0011(7) -0.0150(10) -0.0083(9)
C41 0.0421(10) 0.0275(7) 0.0278(8) 0.0009(7) -0.0058(7) -0.0064(7)
C46 0.0337(8) 0.0203(6) 0.0167(7) 0.0012(6) 0.0004(6) -0.0001(6)
S47 0.02647(17) 0.02396(16) 0.01692(16) -0.00044(15) 0.00220(13) -0.00002(13)
O49 0.0460(8) 0.0280(5) 0.0236(6) -0.0046(5) -0.0007(5) -0.0050(5)
O48 0.0292(6) 0.0400(6) 0.0328(6) 0.0030(5) 0.0075(5) 0.0056(5)
C50 0.0284(8) 0.0283(7) 0.0174(7) -0.0000(6) 0.0013(6) 0.0000(6)
C53 0.0277(8) 0.0379(8) 0.0246(8) -0.0010(7) 0.0022(6) 0.0066(7)
C52 0.0276(8) 0.0252(7) 0.0215(7) 0.0024(6) -0.0006(6) 0.0005(6)
C51 0.0402(9) 0.0246(7) 0.0228(8) 0.0014(6) -0.0023(7) -0.0028(7)
C54 0.0278(8) 0.0212(6) 0.0179(7) 0.0048(6) 0.0003(6) 0.0006(6)
C59 0.0266(8) 0.0290(7) 0.0238(7) 0.0038(6) -0.0015(6) -0.0003(6)
C58 0.0339(9) 0.0262(7) 0.0239(8) 0.0010(6) -0.0068(6) -0.0006(6)
C57 0.0428(10) 0.0257(7) 0.0190(7) 0.0021(6) 0.0006(7) 0.0057(7)
C56 0.0316(8) 0.0315(8) 0.0266(8) 0.0034(7) 0.0086(7) 0.0028(7)
C55 0.0263(8) 0.0276(7) 0.0270(8) 0.0025(6) 0.0011(7) -0.0031(7)

loop_
_atom_type_symbol
_atom_type_scat_dispersion_real
_atom_type_scat_dispersion_imag
_atom_type_scat_Cromer_Mann_a1
_atom_type_scat_Cromer_Mann_b1
_atom_type_scat_Cromer_Mann_a2
_atom_type_scat_Cromer_Mann_b2
_atom_type_scat_Cromer_Mann_a3
_atom_type_scat_Cromer_Mann_b3
_atom_type_scat_Cromer_Mann_a4
_atom_type_scat_Cromer_Mann_b4
_atom_type_scat_Cromer_Mann_c
_atom_type_scat_source
C 0.0181 0.0091 2.3100 20.8439 1.0200 10.2075 1.5886 0.5687 0.8650 51.6512 0.2156 'International Tables Vol C 4.2.6.8 and 6.1.1.4'
H 0.0000 0.0000 0.4930 10.5109 0.3229 26.1257 0.1402 3.1424 0.0408 57.7998 0.0030 'International Tables Vol C 4.2.6.8 and 6.1.1.4'
O 0.0492 0.0322 3.0485 13.2771 2.2868 5.7011 1.5463 0.3239 0.8670 32.9089 0.2508 'International Tables Vol C 4.2.6.8 and 6.1.1.4'
S 0.3331 0.5567 6.9053 1.4679 5.2034 22.2151 1.4379 0.2536 1.5863 56.1720 0.8669 'International Tables Vol C 4.2.6.8 and 6.1.1.4'

loop_
_geom_angle_atom_site_label_1
_geom_angle_site_symmetry_1
_geom_angle_atom_site_label_2
_geom_angle_site_symmetry_2
_geom_angle_atom_site_label_3
_geom_angle_site_symmetry_3
_geom_angle
_geom_angle_publ_flag
C2 . C1 . C6 . 118.43(19) yes
C2 . C1 . H11 . 121.5 no
C6 . C1 . H11 . 120.0 no
C1 . C2 . C3 . 120.50(19) yes
C1 . C2 . H21 . 121.4 no
C3 . C2 . H21 . 118.1 no
C2 . C3 . C4 . 120.46(18) yes
C2 . C3 . H31 . 119.1 no
C4 . C3 . H31 . 120.4 no
C3 . C4 . C5 . 120.1(2) yes
C3 . C4 . H41 . 120.1 no
C5 . C4 . H41 . 119.8 no
C4 . C5 . C6 . 118.69(19) yes
C4 . C5 . H51 . 121.9 no
C6 . C5 . H51 . 119.4 no
C1 . C6 . C5 . 121.79(16) yes
C1 . C6 . S7 . 119.33(14) yes
C5 . C6 . S7 . 118.88(13) yes
C6 . S7 . O8 . 108.53(8) yes
C6 . S7 . O9 . 107.33(8) yes
O8 . S7 . O9 . 118.90(8) yes
C6 . S7 . C10 . 104.17(7) yes
O8 . S7 . C10 . 108.29(8) yes
O9 . S7 . C10 . 108.65(7) yes
S7 . C10 . C11 . 128.20(12) yes
S7 . C10 . C12 . 126.07(11) yes
C11 . C10 . C12 . 59.62(10) yes
S7 . C10 . C13 . 129.67(12) yes
C11 . C10 . C13 . 98.70(13) yes
C12 . C10 . C13 . 59.23(10) yes
C10 . C11 . C12 . 60.57(10) yes
C10 . C11 . H111 . 118.6 no
C12 . C11 . H111 . 119.2 no
C10 . C11 . H112 . 119.4 no
C12 . C11 . H112 . 117.4 no
H111 . C11 . H112 . 112.5 no
C10 . C12 . C11 . 59.81(10) yes
C10 . C12 . C13 . 60.02(10) yes
C11 . C12 . C13 . 99.38(13) yes
C10 . C12 . C14 . 132.92(14) yes
C11 . C12 . C14 . 132.16(14) yes
C13 . C12 . C14 . 127.56(14) yes
C10 . C13 . C12 . 60.75(10) yes
C10 . C13 . H131 . 119.9 no
C12 . C13 . H131 . 120.8 no
C10 . C13 . H132 . 116.7 no
C12 . C13 . H132 . 117.5 no
H131 . C13 . H132 . 112.2 no
C12 . C14 . C15 . 122.53(14) yes
C12 . C14 . C19 . 118.51(14) yes
C15 . C14 . C19 . 118.96(14) yes
C14 . C15 . C16 . 120.19(15) yes
C14 . C15 . H151 . 120.3 no
C16 . C15 . H151 . 119.5 no
C15 . C16 . C17 . 120.46(15) yes
C15 . C16 . H161 . 120.3 no
C17 . C16 . H161 . 119.2 no
C16 . C17 . C18 . 119.56(15) yes
C16 . C17 . H171 . 120.3 no
C18 . C17 . H171 . 120.1 no
C17 . C18 . C19 . 120.02(15) yes
C17 . C18 . H181 . 119.3 no
C19 . C18 . H181 . 120.7 no
C14 . C19 . C18 . 120.79(15) yes
C14 . C19 . H191 . 119.0 no
C18 . C19 . H191 . 120.2 no
C24 . C25 . C26 . 117.9(2) yes
C24 . C25 . H251 . 122.4 no
C26 . C25 . H251 . 119.6 no
C25 . C24 . C23 . 120.3(2) yes
C25 . C24 . H241 . 120.2 no
C23 . C24 . H241 . 119.6 no
C24 . C23 . C22 . 120.90(19) yes
C24 . C23 . H231 . 120.2 no
C22 . C23 . H231 . 118.8 no
C23 . C22 . C21 . 120.2(2) yes
C23 . C22 . H221 . 120.6 no
C21 . C22 . H221 . 119.2 no
C22 . C21 . C26 . 118.4(2) yes
C22 . C21 . H211 . 121.1 no
C26 . C21 . H211 . 120.5 no
C25 . C26 . C21 . 122.30(17) yes
C25 . C26 . S27 . 118.59(14) yes
C21 . C26 . S27 . 119.11(14) yes
C26 . S27 . O28 . 108.44(8) yes
C26 . S27 . O29 . 107.64(8) yes
O28 . S27 . O29 . 119.00(8) yes
C26 . S27 . C30 . 103.39(8) yes
O28 . S27 . C30 . 108.49(8) yes
O29 . S27 . C30 . 108.76(8) yes
S27 . C30 . C33 . 129.41(12) yes
S27 . C30 . C32 . 127.92(12) yes
C33 . C30 . C32 . 59.46(10) yes
S27 . C30 . C31 . 129.26(13) yes
C33 . C30 . C31 . 98.83(13) yes
C32 . C30 . C31 . 59.85(10) yes
C30 . C33 . C32 . 60.52(10) yes
C30 . C33 . H331 . 117.2 no
C32 . C33 . H331 . 119.0 no
C30 . C33 . H332 . 118.0 no
C32 . C33 . H332 . 118.8 no
H331 . C33 . H332 . 113.4 no
C30 . C32 . C33 . 60.02(10) yes
C30 . C32 . C31 . 59.85(10) yes
C33 . C32 . C31 . 99.21(13) yes
C30 . C32 . C34 . 132.58(14) yes
C33 . C32 . C34 . 128.32(14) yes
C31 . C32 . C34 . 131.51(15) yes
C32 . C31 . C30 . 60.30(10) yes
C32 . C31 . H311 . 118.3 no
C30 . C31 . H311 . 119.3 no
C32 . C31 . H312 . 118.3 no
C30 . C31 . H312 . 118.8 no
H311 . C31 . H312 . 112.6 no
C32 . C34 . C39 . 119.08(15) yes
C32 . C34 . C35 . 121.76(15) yes
C39 . C34 . C35 . 119.15(15) yes
C34 . C39 . C38 . 120.89(15) yes
C34 . C39 . H391 . 117.7 no
C38 . C39 . H391 . 121.4 no
C39 . C38 . C37 . 119.73(15) yes
C39 . C38 . H381 . 120.5 no
C37 . C38 . H381 . 119.8 no
C38 . C37 . C36 . 119.82(15) yes
C38 . C37 . H371 . 120.1 no
C36 . C37 . H371 . 120.1 no
C37 . C36 . C35 . 120.30(15) yes
C37 . C36 . H361 . 120.7 no
C35 . C36 . H361 . 119.0 no
C34 . C35 . C36 . 120.10(15) yes
C34 . C35 . H351 . 120.4 no
C36 . C35 . H351 . 119.4 no
C44 . C45 . C46 . 118.85(19) yes
C44 . C45 . H451 . 120.4 no
C46 . C45 . H451 . 120.7 no
C45 . C44 . C43 . 119.9(2) yes
C45 . C44 . H441 . 120.0 no
C43 . C44 . H441 . 120.1 no
C44 . C43 . C42 . 120.66(18) yes
C44 . C43 . H431 . 120.7 no
C42 . C43 . H431 . 118.6 no
C43 . C42 . C41 . 120.0(2) yes
C43 . C42 . H421 . 120.5 no
C41 . C42 . H421 . 119.5 no
C42 . C41 . C46 . 118.82(19) yes
C42 . C41 . H411 . 121.9 no
C46 . C41 . H411 . 119.3 no
C41 . C46 . C45 . 121.80(16) yes
C41 . C46 . S47 . 119.19(13) yes
C45 . C46 . S47 . 118.99(13) yes
C46 . S47 . O49 . 107.70(7) yes
C46 . S47 . O48 . 108.01(8) yes
O49 . S47 . O48 . 119.24(8) yes
C46 . S47 . C50 . 103.81(8) yes
O49 . S47 . C50 . 108.92(8) yes
O48 . S47 . C50 . 108.10(8) yes
S47 . C50 . C53 . 129.14(13) yes
S47 . C50 . C52 . 125.49(12) yes
C53 . C50 . C52 . 59.29(11) yes
S47 . C50 . C51 . 128.10(13) yes
C53 . C50 . C51 . 98.91(14) yes
C52 . C50 . C51 . 59.36(11) yes
C50 . C53 . C52 . 61.05(11) yes
C50 . C53 . H531 . 118.8 no
C52 . C53 . H531 . 120.3 no
C50 . C53 . H532 . 118.1 no
C52 . C53 . H532 . 118.2 no
H531 . C53 . H532 . 111.9 no
C50 . C52 . C53 . 59.66(11) yes
C50 . C52 . C51 . 59.67(11) yes
C53 . C52 . C51 . 99.37(14) yes
C50 . C52 . C54 . 132.60(14) yes
C53 . C52 . C54 . 128.15(15) yes
C51 . C52 . C54 . 131.35(16) yes
C50 . C51 . C52 . 60.98(11) yes
C50 . C51 . H511 . 118.3 no
C52 . C51 . H511 . 119.2 no
C50 . C51 . H512 . 118.4 no
C52 . C51 . H512 . 118.3 no
H511 . C51 . H512 . 112.6 no
C52 . C54 . C59 . 119.45(15) yes
C52 . C54 . C55 . 121.57(15) yes
C59 . C54 . C55 . 118.96(15) yes
C54 . C59 . C58 . 120.63(17) yes
C54 . C59 . H591 . 120.5 no
C58 . C59 . H591 . 118.8 no
C59 . C58 . C57 . 120.21(16) yes
C59 . C58 . H581 . 119.9 no
C57 . C58 . H581 . 119.9 no
C58 . C57 . C56 . 119.36(16) yes
C58 . C57 . H571 . 120.3 no
C56 . C57 . H571 . 120.4 no
C57 . C56 . C55 . 120.61(17) yes
C57 . C56 . H561 . 119.0 no
C55 . C56 . H561 . 120.4 no
C54 . C55 . C56 . 120.22(16) yes
C54 . C55 . H551 . 120.0 no
C56 . C55 . H551 . 119.8 no

loop_
_geom_bond_atom_site_label_1
_geom_bond_site_symmetry_1
_geom_bond_atom_site_label_2
_geom_bond_site_symmetry_2
_geom_bond_distance
_geom_bond_publ_flag
C1 . C2 . 1.391(3) yes
C1 . C6 . 1.388(2) yes
C1 . H11 . 0.942 no
C2 . C3 . 1.377(4) yes
C2 . H21 . 0.932 no
C3 . C4 . 1.384(3) yes
C3 . H31 . 0.937 no
C4 . C5 . 1.391(3) yes
C4 . H41 . 0.944 no
C5 . C6 . 1.385(3) yes
C5 . H51 . 0.922 no
C6 . S7 . 1.7698(16) yes
S7 . O8 . 1.4422(13) yes
S7 . O9 . 1.4369(12) yes
S7 . C10 . 1.7247(16) yes
C10 . C11 . 1.503(2) yes
C10 . C12 . 1.514(2) yes
C10 . C13 . 1.504(2) yes
C11 . C12 . 1.500(2) yes
C11 . H111 . 0.979 no
C11 . H112 . 0.947 no
C12 . C13 . 1.491(2) yes
C12 . C14 . 1.473(2) yes
C13 . H131 . 0.978 no
C13 . H132 . 0.967 no
C14 . C15 . 1.399(2) yes
C14 . C19 . 1.393(2) yes
C15 . C16 . 1.385(2) yes
C15 . H151 . 0.917 no
C16 . C17 . 1.392(2) yes
C16 . H161 . 0.946 no
C17 . C18 . 1.391(2) yes
C17 . H171 . 0.937 no
C18 . C19 . 1.385(2) yes
C18 . H181 . 0.917 no
C19 . H191 . 0.939 no
C25 . C24 . 1.391(3) yes
C25 . C26 . 1.390(3) yes
C25 . H251 . 0.916 no
C24 . C23 . 1.384(4) yes
C24 . H241 . 0.937 no
C23 . C22 . 1.372(4) yes
C23 . H231 . 0.942 no
C22 . C21 . 1.391(3) yes
C22 . H221 . 0.951 no
C21 . C26 . 1.385(3) yes
C21 . H211 . 0.932 no
C26 . S27 . 1.7672(16) yes
S27 . O28 . 1.4414(13) yes
S27 . O29 . 1.4398(12) yes
S27 . C30 . 1.7224(17) yes
C30 . C33 . 1.504(2) yes
C30 . C32 . 1.512(2) yes
C30 . C31 . 1.505(2) yes
C33 . C32 . 1.495(2) yes
C33 . H331 . 0.972 no
C33 . H332 . 0.970 no
C32 . C31 . 1.505(2) yes
C32 . C34 . 1.475(2) yes
C31 . H311 . 0.966 no
C31 . H312 . 0.967 no
C34 . C39 . 1.390(2) yes
C34 . C35 . 1.398(2) yes
C39 . C38 . 1.391(2) yes
C39 . H391 . 0.915 no
C38 . C37 . 1.389(2) yes
C38 . H381 . 0.929 no
C37 . C36 . 1.394(2) yes
C37 . H371 . 0.940 no
C36 . C35 . 1.390(2) yes
C36 . H361 . 0.941 no
C35 . H351 . 0.927 no
C45 . C44 . 1.390(3) yes
C45 . C46 . 1.385(2) yes
C45 . H451 . 0.932 no
C44 . C43 . 1.391(4) yes
C44 . H441 . 0.946 no
C43 . C42 . 1.386(4) yes
C43 . H431 . 0.931 no
C42 . C41 . 1.388(3) yes
C42 . H421 . 0.944 no
C41 . C46 . 1.391(2) yes
C41 . H411 . 0.960 no
C46 . S47 . 1.7663(16) yes
S47 . O49 . 1.4379(13) yes
S47 . O48 . 1.4389(13) yes
S47 . C50 . 1.7273(17) yes
C50 . C53 . 1.500(2) yes
C50 . C52 . 1.521(2) yes
C50 . C51 . 1.501(2) yes
C53 . C52 . 1.494(2) yes
C53 . H531 . 0.948 no
C53 . H532 . 0.967 no
C52 . C51 . 1.496(2) yes
C52 . C54 . 1.472(2) yes
C51 . H511 . 0.961 no
C51 . H512 . 0.975 no
C54 . C59 . 1.394(2) yes
C54 . C55 . 1.400(2) yes
C59 . C58 . 1.390(2) yes
C59 . H591 . 0.945 no
C58 . C57 . 1.392(3) yes
C58 . H581 . 0.923 no
C57 . C56 . 1.392(3) yes
C57 . H571 . 0.921 no
C56 . C55 . 1.387(2) yes
C56 . H561 . 0.939 no
C55 . H551 . 0.917 no

loop_
_geom_hbond_atom_site_label_D
_geom_hbond_site_symmetry_D
_geom_hbond_atom_site_label_H
_geom_hbond_site_symmetry_H
_geom_hbond_atom_site_label_A
_geom_hbond_site_symmetry_A
_geom_hbond_angle_DHA
_geom_hbond_distance_DH
_geom_hbond_distance_HA
_geom_hbond_distance_DA
_geom_hbond_publ_flag
C17 . H171 . O29 . 134 0.94 2.51 3.234(3) yes
C33 . H331 . O28 1_455 134 0.97 2.50 3.257(3) yes
C37 . H371 . O9 1_655 129 0.94 2.54 3.217(3) yes
C53 . H532 . O48 1_455 139 0.97 2.51 3.302(3) yes
